data_1567097
loop_
_publ_author_name
'Basavaiah, Deevi'
'Golime, Gangadhararao'
'Banoth, Shivalal'
'Todeti, Saidulu'

_publ_section_title
;
 An umpolung strategy for intermolecular [2 + 2 + 1] cycloaddition of aryl
 aldehydes and nitriles: a facile access to 2,4,5-trisubstituted oxazoles.
;
_journal_issue 27
_journal_name_full 'Chemical science'
_journal_page_first 8080
_journal_page_last 8087
_journal_paper_doi 10.1039/d2sc00046f
_journal_volume 13
_journal_year 2022
_chemical_formula_sum 'C19 H13 N3 O'
_chemical_formula_weight 299.32
_chemical_name_systematic
; 
 '4-phenyl-2,5-di(pyridin-2-yl)oxazole' 
;
_space_group_IT_number 2
_space_group_name_Hall '-P 1'
_space_group_name_H-M_alt 'P -1'
_symmetry_cell_setting triclinic
_symmetry_space_group_name_H-M 'P -1'
_atom_sites_solution_hydrogens geom
_atom_sites_solution_primary direct
_atom_sites_solution_secondary difmap
_audit_creation_method SHELXL-97
_audit_update_record
;
2021-09-08 deposited with the CCDC.	2022-06-10 downloaded from the CCDC.
;
_cell_angle_alpha 86.201(5)
_cell_angle_beta 80.086(5)
_cell_angle_gamma 76.138(5)
_cell_formula_units_Z 2
_cell_length_a 6.1025(3)
_cell_length_b 8.5817(5)
_cell_length_c 14.6868(9)
_cell_measurement_reflns_used 4828
_cell_measurement_temperature 391(300)
_cell_measurement_theta_max 26.6430
_cell_measurement_theta_min 2.4170
_cell_volume 735.34(7)
_computing_cell_refinement 'CrysAlisPro 1.171.40.35a (Rigaku OD, 2018)'
_computing_data_collection 'CrysAlisPro 1.171.40.35a (Rigaku OD, 2018)'
_computing_data_reduction 'CrysAlisPro 1.171.40.35a (Rigaku OD, 2018)'
_computing_structure_refinement 'SHELXL-97 (Sheldrick, 1997)'
_computing_structure_solution 'SHELXS-97 (Sheldrick, 1990)'
_diffrn_ambient_temperature 391(300)
_diffrn_detector_area_resol_mean 10.0000
_diffrn_measured_fraction_theta_full 0.999
_diffrn_measured_fraction_theta_max 0.999
_diffrn_measurement_device_type 'XtaLAB Synergy, Single source at offset/far, HyPix3000'
_diffrn_measurement_method '\w scans'
_diffrn_radiation_monochromator mirror
_diffrn_radiation_source 'micro-focus sealed X-ray tube'
_diffrn_radiation_type MoK\a
_diffrn_radiation_wavelength 0.71073
_diffrn_reflns_av_R_equivalents 0.0440
_diffrn_reflns_av_sigmaI/netI 0.0357
_diffrn_reflns_limit_h_max 7
_diffrn_reflns_limit_h_min -7
_diffrn_reflns_limit_k_max 10
_diffrn_reflns_limit_k_min -10
_diffrn_reflns_limit_l_max 17
_diffrn_reflns_limit_l_min -17
_diffrn_reflns_number 8439
_diffrn_reflns_theta_full 25.00
_diffrn_reflns_theta_max 25.00
_diffrn_reflns_theta_min 2.45
_diffrn_standards_decay_% none
_diffrn_standards_interval_count 'not applicable'
_diffrn_standards_interval_time 'not applicable'
_diffrn_standards_number 'not applicable'
_exptl_absorpt_coefficient_mu 0.086
_exptl_absorpt_correction_T_max 1.00000
_exptl_absorpt_correction_T_min 0.73417
_exptl_absorpt_correction_type multi-scan
_exptl_absorpt_process_details 'CrysAlisPro 1.171.40.35a (Rigaku Oxford Diffraction, 2018)'
_exptl_crystal_colour colorless
_exptl_crystal_density_diffrn 1.352
_exptl_crystal_density_method 'not measured'
_exptl_crystal_description blocks
_exptl_crystal_F_000 312
_exptl_crystal_size_max 0.20
_exptl_crystal_size_mid 0.15
_exptl_crystal_size_min 0.10
_refine_diff_density_max 0.226
_refine_diff_density_min -0.170
_refine_diff_density_rms 0.048
_refine_ls_extinction_coef 0.043(7)
_refine_ls_extinction_expression Fc^*^=kFc[1+0.001xFc^2^\l^3^/sin(2\q)]^-1/4^
_refine_ls_extinction_method SHELXL
_refine_ls_goodness_of_fit_ref 1.092
_refine_ls_hydrogen_treatment mixed
_refine_ls_matrix_type full
_refine_ls_number_parameters 209
_refine_ls_number_reflns 2583
_refine_ls_number_restraints 0
_refine_ls_restrained_S_all 1.092
_refine_ls_R_factor_all 0.0601
_refine_ls_R_factor_gt 0.0483
_refine_ls_shift/su_max 0.000
_refine_ls_shift/su_mean 0.000
_refine_ls_structure_factor_coef Fsqd
_refine_ls_weighting_details 'calc w=1/[\s^2^(Fo^2^)+(0.0762P)^2^+0.0651P] where P=(Fo^2^+2Fc^2^)/3'
_refine_ls_weighting_scheme calc
_refine_ls_wR_factor_gt 0.1360
_refine_ls_wR_factor_ref 0.1458
_reflns_number_gt 2035
_reflns_number_total 2583
_reflns_threshold_expression >2sigma(I)
_cod_data_source_file d2sc00046f2.cif
_cod_data_source_block compound-3aa
_cod_depositor_comments
;
The following automatic conversions were performed:

data item '_symmetry_cell_setting' value 'Triclinic' was changed to
'triclinic' in accordance with the
/home/data/users/saulius/crontab/automatic-downloads/rss-feeds/RSC/lib/dictionaries/cif_core.dic
dictionary named 'cif_core.dic' version 2.4.2 last updated on
2011-04-26.

Automatic conversion script
Id: cif_fix_values 7556 2019-12-06 15:28:31Z antanas 

 Adding full bibliography for 1567097--1567102.cif.
;
_cod_original_sg_symbol_H-M P-1
_cod_database_code 1567097

loop_
_symmetry_equiv_pos_as_xyz
'x, y, z'
'-x, -y, -z'

loop_
_atom_site_label
_atom_site_type_symbol
_atom_site_fract_x
_atom_site_fract_y
_atom_site_fract_z
_atom_site_U_iso_or_equiv
_atom_site_adp_type
_atom_site_occupancy
_atom_site_symmetry_multiplicity
_atom_site_calc_flag
_atom_site_refinement_flags
_atom_site_disorder_assembly
_atom_site_disorder_group
O1 O 0.3680(2) 0.51200(14) 0.64995(8) 0.0538(4) Uani 1 1 d . . .
N2 N 0.5517(3) 0.70525(18) 0.65059(10) 0.0520(4) Uani 1 1 d . . .
N1 N 0.6220(3) 0.2639(2) 0.82524(11) 0.0605(5) Uani 1 1 d . . .
C7 C 0.5930(3) 0.6014(2) 0.72579(12) 0.0492(5) Uani 1 1 d . . .
C14 C 0.4191(3) 0.6484(2) 0.60951(12) 0.0512(5) Uani 1 1 d . . .
C8 C 0.4818(3) 0.4821(2) 0.72478(12) 0.0485(5) Uani 1 1 d . . .
C6 C 0.7274(3) 0.6385(2) 0.79168(12) 0.0494(5) Uani 1 1 d . . .
C9 C 0.4521(3) 0.3379(2) 0.77926(12) 0.0500(5) Uani 1 1 d . . .
N3 N 0.1459(3) 0.6536(3) 0.50847(13) 0.0791(6) Uani 1 1 d . . .
C15 C 0.3114(3) 0.7173(2) 0.52937(12) 0.0516(5) Uani 1 1 d . . .
C16 C 0.3778(3) 0.8427(2) 0.48240(12) 0.0561(5) Uani 1 1 d . . .
H16 H 0.4957 0.8812 0.4984 0.067 Uiso 1 1 calc R . .
C1 C 0.8987(3) 0.7189(2) 0.76096(14) 0.0565(5) Uani 1 1 d . . .
H1 H 0.9283 0.7475 0.6987 0.068 Uiso 1 1 calc R . .
C5 C 0.6818(3) 0.6009(2) 0.88562(13) 0.0580(5) Uani 1 1 d . . .
H5 H 0.5656 0.5485 0.9077 0.070 Uiso 1 1 calc R . .
C10 C 0.2576(3) 0.2821(2) 0.78199(13) 0.0607(5) Uani 1 1 d . . .
H10 H 0.1401 0.3388 0.7515 0.073 Uiso 1 1 calc R . .
C2 C 1.0257(3) 0.7571(3) 0.82137(16) 0.0663(6) Uani 1 1 d . . .
H2 H 1.1426 0.8091 0.7997 0.080 Uiso 1 1 calc R . .
C13 C 0.5974(4) 0.1280(3) 0.87174(14) 0.0675(6) Uani 1 1 d . . .
H13 H 0.7130 0.0752 0.9043 0.081 Uiso 1 1 calc R . .
C4 C 0.8068(4) 0.6406(3) 0.94579(14) 0.0670(6) Uani 1 1 d . . .
H4 H 0.7750 0.6150 1.0085 0.080 Uiso 1 1 calc R . .
C3 C 0.9792(4) 0.7181(3) 0.91388(16) 0.0703(6) Uani 1 1 d . . .
H3 H 1.0643 0.7442 0.9549 0.084 Uiso 1 1 calc R . .
C12 C 0.4141(4) 0.0617(3) 0.87454(15) 0.0725(6) Uani 1 1 d . . .
H12 H 0.4083 -0.0355 0.9058 0.087 Uiso 1 1 calc R . .
C11 C 0.2385(4) 0.1423(3) 0.82991(15) 0.0730(6) Uani 1 1 d . . .
H11 H 0.1086 0.1027 0.8322 0.088 Uiso 1 1 calc R . .
C17 C 0.2703(4) 0.9116(3) 0.41164(15) 0.0714(6) Uani 1 1 d . . .
H17 H 0.3144 0.9983 0.3786 0.086 Uiso 1 1 calc R . .
C18 C 0.0985(4) 0.8550(3) 0.38861(14) 0.0742(6) Uani 1 1 d . . .
H18 H 0.0221 0.9033 0.3408 0.089 Uiso 1 1 calc R . .
C19 C 0.0401(4) 0.7258(3) 0.43688(16) 0.0840(7) Uani 1 1 d . . .
H19 H -0.0758 0.6854 0.4205 0.101 Uiso 1 1 calc R . .

loop_
_atom_site_aniso_label
_atom_site_aniso_U_11
_atom_site_aniso_U_22
_atom_site_aniso_U_33
_atom_site_aniso_U_23
_atom_site_aniso_U_13
_atom_site_aniso_U_12
O1 0.0618(8) 0.0520(8) 0.0489(7) 0.0048(6) -0.0099(6) -0.0168(6)
N2 0.0583(9) 0.0511(10) 0.0476(9) 0.0062(7) -0.0097(7) -0.0162(7)
N1 0.0595(9) 0.0553(11) 0.0616(10) 0.0088(8) -0.0078(8) -0.0079(8)
C7 0.0524(10) 0.0472(11) 0.0455(10) 0.0053(8) -0.0062(8) -0.0094(8)
C14 0.0578(11) 0.0473(11) 0.0475(10) 0.0045(8) -0.0032(8) -0.0156(9)
C8 0.0516(10) 0.0476(11) 0.0438(10) 0.0027(8) -0.0078(8) -0.0074(8)
C6 0.0516(10) 0.0416(10) 0.0520(10) 0.0009(8) -0.0079(8) -0.0058(8)
C9 0.0558(10) 0.0443(11) 0.0461(10) -0.0001(8) -0.0042(8) -0.0077(8)
N3 0.0872(13) 0.0951(15) 0.0619(11) 0.0089(10) -0.0172(10) -0.0341(11)
C15 0.0578(11) 0.0530(12) 0.0442(10) -0.0017(8) -0.0066(8) -0.0141(9)
C16 0.0701(12) 0.0535(12) 0.0513(11) 0.0108(9) -0.0188(9) -0.0240(9)
C1 0.0543(11) 0.0529(12) 0.0597(11) 0.0023(9) -0.0061(9) -0.0108(9)
C5 0.0614(11) 0.0578(12) 0.0540(11) 0.0024(9) -0.0083(9) -0.0138(9)
C10 0.0687(13) 0.0570(13) 0.0613(12) 0.0068(10) -0.0161(10) -0.0225(10)
C2 0.0535(11) 0.0589(14) 0.0864(16) -0.0073(11) -0.0125(10) -0.0108(9)
C13 0.0736(13) 0.0570(13) 0.0629(13) 0.0140(10) -0.0081(10) -0.0039(11)
C4 0.0749(14) 0.0686(14) 0.0564(12) 0.0000(10) -0.0166(10) -0.0107(11)
C3 0.0701(14) 0.0647(15) 0.0773(15) -0.0117(11) -0.0277(11) -0.0041(11)
C12 0.0984(17) 0.0501(13) 0.0675(14) 0.0106(10) -0.0053(12) -0.0234(12)
C11 0.0892(15) 0.0685(15) 0.0707(14) 0.0100(11) -0.0146(12) -0.0384(13)
C17 0.0933(16) 0.0653(14) 0.0563(12) 0.0114(10) -0.0160(11) -0.0208(12)
C18 0.0851(15) 0.0861(17) 0.0489(12) 0.0075(11) -0.0184(11) -0.0120(13)
C19 0.0854(16) 0.111(2) 0.0642(14) 0.0052(14) -0.0228(12) -0.0350(15)

loop_
_atom_type_symbol
_atom_type_description
_atom_type_scat_dispersion_real
_atom_type_scat_dispersion_imag
_atom_type_scat_source
C C 0.0033 0.0016 'International Tables Vol C Tables 4.2.6.8 and 6.1.1.4'
H H 0.0000 0.0000 'International Tables Vol C Tables 4.2.6.8 and 6.1.1.4'
N N 0.0061 0.0033 'International Tables Vol C Tables 4.2.6.8 and 6.1.1.4'
O O 0.0106 0.0060 'International Tables Vol C Tables 4.2.6.8 and 6.1.1.4'

loop_
_geom_angle_atom_site_label_1
_geom_angle_atom_site_label_2
_geom_angle_atom_site_label_3
_geom_angle
_geom_angle_site_symmetry_1
_geom_angle_site_symmetry_3
_geom_angle_publ_flag
C14 O1 C8 104.81(14) . . ?
C14 N2 C7 105.30(15) . . ?
C13 N1 C9 116.52(18) . . ?
C8 C7 N2 108.66(15) . . ?
C8 C7 C6 131.90(17) . . ?
N2 C7 C6 119.34(16) . . ?
N2 C14 O1 113.87(15) . . ?
N2 C14 C15 128.00(16) . . ?
O1 C14 C15 118.05(16) . . ?
C7 C8 O1 107.35(15) . . ?
C7 C8 C9 138.16(17) . . ?
O1 C8 C9 114.49(15) . . ?
C1 C6 C5 118.54(17) . . ?
C1 C6 C7 119.57(17) . . ?
C5 C6 C7 121.83(17) . . ?
N1 C9 C10 122.48(17) . . ?
N1 C9 C8 117.02(17) . . ?
C10 C9 C8 120.50(17) . . ?
C15 N3 C19 116.35(19) . . ?
N3 C15 C16 123.43(18) . . ?
N3 C15 C14 117.62(17) . . ?
C16 C15 C14 118.93(16) . . ?
C15 C16 C17 118.96(18) . . ?
C15 C16 H16 120.5 . . ?
C17 C16 H16 120.5 . . ?
C2 C1 C6 120.87(19) . . ?
C2 C1 H1 119.6 . . ?
C6 C1 H1 119.6 . . ?
C4 C5 C6 120.49(19) . . ?
C4 C5 H5 119.8 . . ?
C6 C5 H5 119.8 . . ?
C11 C10 C9 119.41(19) . . ?
C11 C10 H10 120.3 . . ?
C9 C10 H10 120.3 . . ?
C3 C2 C1 119.8(2) . . ?
C3 C2 H2 120.1 . . ?
C1 C2 H2 120.1 . . ?
N1 C13 C12 124.4(2) . . ?
N1 C13 H13 117.8 . . ?
C12 C13 H13 117.8 . . ?
C5 C4 C3 120.2(2) . . ?
C5 C4 H4 119.9 . . ?
C3 C4 H4 119.9 . . ?
C2 C3 C4 120.1(2) . . ?
C2 C3 H3 120.0 . . ?
C4 C3 H3 120.0 . . ?
C13 C12 C11 118.14(19) . . ?
C13 C12 H12 120.9 . . ?
C11 C12 H12 120.9 . . ?
C10 C11 C12 119.0(2) . . ?
C10 C11 H11 120.5 . . ?
C12 C11 H11 120.5 . . ?
C16 C17 C18 120.3(2) . . ?
C16 C17 H17 119.8 . . ?
C18 C17 H17 119.8 . . ?
C17 C18 C19 118.7(2) . . ?
C17 C18 H18 120.6 . . ?
C19 C18 H18 120.6 . . ?
C18 C19 N3 122.2(2) . . ?
C18 C19 H19 118.9 . . ?
N3 C19 H19 118.9 . . ?

loop_
_geom_bond_atom_site_label_1
_geom_bond_atom_site_label_2
_geom_bond_distance
_geom_bond_site_symmetry_2
_geom_bond_publ_flag
O1 C14 1.356(2) . ?
O1 C8 1.377(2) . ?
N2 C14 1.286(2) . ?
N2 C7 1.391(2) . ?
N1 C13 1.339(2) . ?
N1 C9 1.343(2) . ?
C7 C8 1.359(2) . ?
C7 C6 1.466(2) . ?
C14 C15 1.468(2) . ?
C8 C9 1.460(2) . ?
C6 C1 1.383(3) . ?
C6 C5 1.392(3) . ?
C9 C10 1.376(3) . ?
N3 C15 1.344(2) . ?
N3 C19 1.364(3) . ?
C15 C16 1.346(2) . ?
C16 C17 1.352(3) . ?
C16 H16 0.9300 . ?
C1 C2 1.376(3) . ?
C1 H1 0.9300 . ?
C5 C4 1.369(3) . ?
C5 H5 0.9300 . ?
C10 C11 1.369(3) . ?
C10 H10 0.9300 . ?
C2 C3 1.375(3) . ?
C2 H2 0.9300 . ?
C13 C12 1.365(3) . ?
C13 H13 0.9300 . ?
C4 C3 1.376(3) . ?
C4 H4 0.9300 . ?
C3 H3 0.9300 . ?
C12 C11 1.372(3) . ?
C12 H12 0.9300 . ?
C11 H11 0.9300 . ?
C17 C18 1.355(3) . ?
C17 H17 0.9300 . ?
C18 C19 1.363(3) . ?
C18 H18 0.9300 . ?
C19 H19 0.9300 . ?
